data_7227541
loop_
_publ_author_name
'Yu, Fangfang'
'Wang, Mingliang'
'Sun, Hao'
'Shan, Yaqi'
'Du, Man'
'Khan, Arshad'
'Usman, Rabia'
'Zhang, Wei'
'Shan, Hongbin'
'Xu, Chunxiang'

_publ_section_title
;
 Tuning the solid-state fluorescence of chalcone crystals via molecular
 coplanarity and J-aggregate formation
;
_journal_issue 14
_journal_name_full 'RSC Adv.'
_journal_page_first 8491
_journal_paper_doi 10.1039/C6RA27458G
_journal_volume 7
_journal_year 2017
_chemical_formula_sum 'C25 H16 O'
_chemical_formula_weight 332.38
_chemical_name_systematic ' 1-phenyl-3-(1-pyrenyl) prop-2-en-1-one'
_space_group_crystal_system triclinic
_space_group_IT_number 2
_space_group_name_Hall '-P 1'
_space_group_name_H-M_alt 'P -1'
_symmetry_space_group_name_Hall '-P 1'
_symmetry_space_group_name_H-M 'P -1'
_atom_sites_solution_hydrogens geom
_audit_creation_method SHELXL-2014
_audit_update_record
;
2017-01-16 deposited with the CCDC.
2017-01-18 downloaded from the CCDC.
;
_cell_angle_alpha 99.15(3)
_cell_angle_beta 98.70(3)
_cell_angle_gamma 100.80(3)
_cell_formula_units_Z 2
_cell_length_a 5.5050(11)
_cell_length_b 9.6100(19)
_cell_length_c 16.517(3)
_cell_measurement_reflns_used 25
_cell_measurement_temperature 293(2)
_cell_measurement_theta_max 12
_cell_measurement_theta_min 8
_cell_volume 832.5(3)
_computing_structure_refinement 'SHELXL-2014 (Sheldrick, 2014)'
_diffrn_ambient_temperature 293(2)
_diffrn_measured_fraction_theta_full 1.000
_diffrn_measured_fraction_theta_max 1.000
_diffrn_measurement_device_type 'Nonius CAD4'
_diffrn_measurement_method \w/2\q
_diffrn_radiation_type MoK\a
_diffrn_radiation_wavelength 0.71073
_diffrn_reflns_av_R_equivalents 0.0845
_diffrn_reflns_av_unetI/netI 0.1439
_diffrn_reflns_Laue_measured_fraction_full 1.000
_diffrn_reflns_Laue_measured_fraction_max 1.000
_diffrn_reflns_number 3406
_diffrn_reflns_point_group_measured_fraction_full 1.000
_diffrn_reflns_point_group_measured_fraction_max 1.000
_diffrn_reflns_theta_full 25.242
_diffrn_reflns_theta_max 25.369
_diffrn_reflns_theta_min 1.271
_exptl_absorpt_coefficient_mu 0.079
_exptl_crystal_colour yellow
_exptl_crystal_density_diffrn 1.326
_exptl_crystal_description plate
_exptl_crystal_F_000 348
_exptl_crystal_preparation ', Luminescent'
_exptl_crystal_recrystallization_method 'Re-crystallisation from solvent: ethyl acetate/ethanol'
_exptl_crystal_size_max 0.200
_exptl_crystal_size_mid 0.200
_exptl_crystal_size_min 0.100
_refine_diff_density_max 0.211
_refine_diff_density_min -0.248
_refine_diff_density_rms 0.052
_refine_ls_extinction_method none
_refine_ls_goodness_of_fit_ref 1.002
_refine_ls_hydrogen_treatment constr
_refine_ls_matrix_type full
_refine_ls_number_parameters 235
_refine_ls_number_reflns 3061
_refine_ls_number_restraints 0
_refine_ls_restrained_S_all 1.002
_refine_ls_R_factor_all 0.2175
_refine_ls_R_factor_gt 0.0960
_refine_ls_shift/su_max 0.000
_refine_ls_shift/su_mean 0.000
_refine_ls_structure_factor_coef Fsqd
_refine_ls_weighting_details 'w=1/[\s^2^(Fo^2^)+(0.0520P)^2^] where P=(Fo^2^+2Fc^2^)/3'
_refine_ls_weighting_scheme calc
_refine_ls_wR_factor_gt 0.1651
_refine_ls_wR_factor_ref 0.2068
_reflns_Friedel_coverage 0.000
_reflns_number_gt 1291
_reflns_number_total 3061
_reflns_threshold_expression 'I > 2\s(I)'
_cod_data_source_file c6ra27458g2.cif
_cod_data_source_block X
_cod_database_code 7227541
_shelx_space_group_comment
;
The symmetry employed for this shelxl refinement is uniquely defined
by the following loop, which should always be used as a source of
symmetry information in preference to the above space-group names.
They are only intended as comments.
;
_shelx_estimated_absorpt_t_min 0.984
_shelx_estimated_absorpt_t_max 0.992
_shelxl_version_number 2014-3

loop_
_space_group_symop_operation_xyz
'x, y, z'
'-x, -y, -z'

loop_
_atom_site_label
_atom_site_type_symbol
_atom_site_fract_x
_atom_site_fract_y
_atom_site_fract_z
_atom_site_U_iso_or_equiv
_atom_site_adp_type
_atom_site_occupancy
_atom_site_site_symmetry_order
_atom_site_calc_flag
_atom_site_refinement_flags_posn
_atom_site_refinement_flags_adp
O O 0.0526(7) 0.1643(4) 0.5068(2) 0.0632(11) Uani 1 1 d . .
C1 C 0.5503(10) 0.2413(6) 0.6835(3) 0.0555(14) Uani 1 1 d . .
H1A H 0.6797 0.2870 0.6604 0.067 Uiso 1 1 calc R U
C2 C 0.5804(11) 0.2441(6) 0.7682(3) 0.0594(15) Uani 1 1 d . .
H2A H 0.7318 0.2938 0.8024 0.071 Uiso 1 1 calc R U
C3 C 0.3922(11) 0.1754(6) 0.8035(3) 0.0585(15) Uani 1 1 d . .
H3A H 0.4183 0.1760 0.8605 0.070 Uiso 1 1 calc R U
C4 C 0.1655(12) 0.1062(6) 0.7533(3) 0.0625(16) Uani 1 1 d . .
H4A H 0.0342 0.0619 0.7762 0.075 Uiso 1 1 calc R U
C5 C 0.1356(10) 0.1033(5) 0.6685(3) 0.0559(14) Uani 1 1 d . .
H5A H -0.0167 0.0551 0.6342 0.067 Uiso 1 1 calc R U
C6 C 0.3224(9) 0.1687(5) 0.6341(3) 0.0427(12) Uani 1 1 d . .
C7 C 0.2639(8) 0.1725(5) 0.5411(3) 0.0409(11) Uani 1 1 d . .
C8 C 0.4823(11) 0.1899(5) 0.5003(3) 0.0553(14) Uani 1 1 d . .
H8A H 0.6247 0.1656 0.5275 0.066 Uiso 1 1 calc R U
C9 C 0.5045(9) 0.2368(5) 0.4283(3) 0.0501(13) Uani 1 1 d . .
H9A H 0.6516 0.2293 0.4083 0.060 Uiso 1 1 calc R U
C10 C 0.3241(9) 0.2979(5) 0.3779(3) 0.0461(12) Uani 1 1 d . .
C11 C 0.2028(10) 0.3997(5) 0.4152(3) 0.0538(14) Uani 1 1 d . .
H11A H 0.2358 0.4272 0.4730 0.065 Uiso 1 1 calc R U
C12 C 0.0374(11) 0.4602(5) 0.3693(3) 0.0605(16) Uani 1 1 d . .
H12A H -0.0498 0.5221 0.3958 0.073 Uiso 1 1 calc R U
C13 C -0.0006(9) 0.4269(5) 0.2795(3) 0.0461(13) Uani 1 1 d . .
C14 C 0.1233(8) 0.3267(5) 0.2416(3) 0.0377(11) Uani 1 1 d . .
C15 C 0.2900(9) 0.2610(5) 0.2880(3) 0.0438(12) Uani 1 1 d . .
C16 C -0.1778(11) 0.4885(6) 0.2323(4) 0.0689(17) Uani 1 1 d . .
H16A H -0.2679 0.5485 0.2590 0.083 Uiso 1 1 calc R U
C17 C -0.2121(11) 0.4575(5) 0.1470(4) 0.0633(15) Uani 1 1 d . .
H17A H -0.3211 0.5010 0.1161 0.076 Uiso 1 1 calc R U
C18 C -0.0886(9) 0.3625(5) 0.1050(3) 0.0457(12) Uani 1 1 d . .
C19 C 0.0779(10) 0.2974(5) 0.1519(3) 0.0538(14) Uani 1 1 d . .
C20 C -0.1234(12) 0.3256(6) 0.0178(3) 0.0698(18) Uani 1 1 d . .
H20A H -0.2398 0.3622 -0.0148 0.084 Uiso 1 1 calc R U
C21 C 0.0099(12) 0.2374(7) -0.0200(4) 0.0741(18) Uani 1 1 d . .
H21A H -0.0129 0.2193 -0.0779 0.089 Uiso 1 1 calc R U
C22 C 0.1756(11) 0.1742(6) 0.0234(3) 0.0627(16) Uani 1 1 d . .
H22A H 0.2661 0.1148 -0.0035 0.075 Uiso 1 1 calc R U
C23 C 0.2028(10) 0.2036(5) 0.1112(3) 0.0450(12) Uani 1 1 d . .
C24 C 0.3755(10) 0.1397(5) 0.1597(3) 0.0507(13) Uani 1 1 d . .
H24A H 0.4640 0.0792 0.1326 0.061 Uiso 1 1 calc R U
C25 C 0.4117(10) 0.1660(5) 0.2442(3) 0.0529(14) Uani 1 1 d . .
H25A H 0.5196 0.1201 0.2738 0.063 Uiso 1 1 calc R U

loop_
_atom_site_aniso_label
_atom_site_aniso_U_11
_atom_site_aniso_U_22
_atom_site_aniso_U_33
_atom_site_aniso_U_23
_atom_site_aniso_U_13
_atom_site_aniso_U_12
O 0.067(3) 0.081(3) 0.049(2) 0.033(2) 0.0144(18) 0.014(2)
C1 0.058(4) 0.062(3) 0.053(3) 0.019(3) 0.025(3) 0.012(3)
C2 0.070(4) 0.073(4) 0.030(3) 0.013(3) -0.002(2) 0.009(3)
C3 0.083(4) 0.065(4) 0.039(3) 0.023(3) 0.019(3) 0.029(3)
C4 0.084(5) 0.063(4) 0.053(4) 0.020(3) 0.038(3) 0.019(3)
C5 0.062(4) 0.050(3) 0.052(3) 0.011(3) 0.010(3) 0.000(3)
C6 0.048(3) 0.049(3) 0.042(3) 0.018(2) 0.018(2) 0.022(2)
C7 0.035(3) 0.042(3) 0.045(3) 0.015(2) 0.005(2) 0.004(2)
C8 0.076(4) 0.048(3) 0.048(3) 0.009(3) 0.027(3) 0.016(3)
C9 0.039(3) 0.058(3) 0.045(3) 0.001(2) 0.010(2) -0.003(2)
C10 0.064(4) 0.040(3) 0.035(3) 0.011(2) 0.008(2) 0.010(3)
C11 0.098(4) 0.039(3) 0.031(3) 0.011(2) 0.020(3) 0.021(3)
C12 0.099(5) 0.045(3) 0.052(3) 0.016(3) 0.030(3) 0.033(3)
C13 0.064(3) 0.045(3) 0.042(3) 0.021(2) 0.028(2) 0.015(3)
C14 0.036(2) 0.037(3) 0.040(3) 0.007(2) 0.015(2) -0.0004(19)
C15 0.068(4) 0.037(3) 0.033(3) 0.017(2) 0.011(2) 0.020(2)
C16 0.090(5) 0.042(3) 0.076(4) 0.010(3) 0.022(4) 0.015(3)
C17 0.078(4) 0.042(3) 0.074(4) 0.022(3) 0.009(3) 0.017(3)
C18 0.060(3) 0.035(3) 0.042(3) 0.010(2) 0.004(2) 0.011(2)
C19 0.075(4) 0.038(3) 0.045(3) 0.011(2) 0.014(3) -0.002(3)
C20 0.099(5) 0.066(4) 0.044(3) 0.027(3) -0.008(3) 0.023(4)
C21 0.094(5) 0.078(5) 0.049(4) 0.013(3) 0.006(3) 0.023(4)
C22 0.081(4) 0.069(4) 0.049(3) 0.014(3) 0.025(3) 0.029(3)
C23 0.068(4) 0.031(3) 0.031(3) 0.008(2) 0.003(2) 0.002(2)
C24 0.067(4) 0.044(3) 0.043(3) 0.011(2) 0.029(3) 0.003(3)
C25 0.085(4) 0.037(3) 0.042(3) 0.010(2) 0.012(3) 0.022(3)

loop_
_atom_type_symbol
_atom_type_description
_atom_type_scat_dispersion_real
_atom_type_scat_dispersion_imag
_atom_type_scat_source
C C 0.0033 0.0016 'International Tables Vol C Tables 4.2.6.8 and 6.1.1.4'
H H 0.0000 0.0000 'International Tables Vol C Tables 4.2.6.8 and 6.1.1.4'
O O 0.0106 0.0060 'International Tables Vol C Tables 4.2.6.8 and 6.1.1.4'

loop_
_geom_angle_atom_site_label_1
_geom_angle_atom_site_label_2
_geom_angle_atom_site_label_3
_geom_angle
C2 C1 C6 118.1(5)
C2 C1 H1A 121.0
C6 C1 H1A 121.0
C3 C2 C1 121.8(5)
C3 C2 H2A 119.1
C1 C2 H2A 119.1
C4 C3 C2 119.1(5)
C4 C3 H3A 120.4
C2 C3 H3A 120.4
C3 C4 C5 119.0(5)
C3 C4 H4A 120.5
C5 C4 H4A 120.5
C6 C5 C4 121.5(5)
C6 C5 H5A 119.2
C4 C5 H5A 119.2
C5 C6 C1 120.4(5)
C5 C6 C7 117.8(5)
C1 C6 C7 121.5(4)
O C7 C8 124.3(5)
O C7 C6 120.6(4)
C8 C7 C6 115.1(4)
C9 C8 C7 128.4(5)
C9 C8 H8A 115.8
C7 C8 H8A 115.8
C8 C9 C10 127.7(5)
C8 C9 H9A 116.2
C10 C9 H9A 116.2
C11 C10 C15 120.0(4)
C11 C10 C9 121.2(5)
C15 C10 C9 118.6(4)
C12 C11 C10 122.2(5)
C12 C11 H11A 118.9
C10 C11 H11A 118.9
C11 C12 C13 119.4(5)
C11 C12 H12A 120.3
C13 C12 H12A 120.3
C14 C13 C16 122.3(5)
C14 C13 C12 118.7(4)
C16 C13 C12 118.8(5)
C13 C14 C15 122.5(4)
C13 C14 C19 116.2(4)
C15 C14 C19 121.2(5)
C25 C15 C14 118.2(4)
C25 C15 C10 124.8(4)
C14 C15 C10 117.0(4)
C17 C16 C13 118.6(5)
C17 C16 H16A 120.7
C13 C16 H16A 120.7
C16 C17 C18 122.1(5)
C16 C17 H17A 119.0
C18 C17 H17A 119.0
C17 C18 C20 123.6(5)
C17 C18 C19 119.0(5)
C20 C18 C19 117.4(5)
C23 C19 C18 119.6(5)
C23 C19 C14 118.8(5)
C18 C19 C14 121.6(5)
C21 C20 C18 121.2(5)
C21 C20 H20A 119.4
C18 C20 H20A 119.4
C20 C21 C22 122.9(6)
C20 C21 H21A 118.6
C22 C21 H21A 118.6
C21 C22 C23 116.7(5)
C21 C22 H22A 121.7
C23 C22 H22A 121.7
C19 C23 C22 122.0(5)
C19 C23 C24 119.2(4)
C22 C23 C24 118.7(5)
C25 C24 C23 121.2(5)
C25 C24 H24A 119.4
C23 C24 H24A 119.4
C24 C25 C15 121.4(5)
C24 C25 H25A 119.3
C15 C25 H25A 119.3

loop_
_geom_bond_atom_site_label_1
_geom_bond_atom_site_label_2
_geom_bond_distance
O C7 1.197(5)
C1 C2 1.378(6)
C1 C6 1.382(6)
C1 H1A 0.9300
C2 C3 1.378(7)
C2 H2A 0.9300
C3 C4 1.373(7)
C3 H3A 0.9300
C4 C5 1.382(6)
C4 H4A 0.9300
C5 C6 1.350(6)
C5 H5A 0.9300
C6 C7 1.528(6)
C7 C8 1.460(6)
C8 C9 1.352(6)
C8 H8A 0.9300
C9 C10 1.465(6)
C9 H9A 0.9300
C10 C11 1.400(6)
C10 C15 1.446(6)
C11 C12 1.367(6)
C11 H11A 0.9300
C12 C13 1.442(6)
C12 H12A 0.9300
C13 C14 1.403(6)
C13 C16 1.429(7)
C14 C15 1.409(6)
C14 C19 1.437(6)
C15 C25 1.405(6)
C16 C17 1.368(7)
C16 H16A 0.9300
C17 C18 1.397(7)
C17 H17A 0.9300
C18 C20 1.402(7)
C18 C19 1.409(6)
C19 C23 1.385(7)
C20 C21 1.360(7)
C20 H20A 0.9300
C21 C22 1.365(7)
C21 H21A 0.9300
C22 C23 1.411(6)
C22 H22A 0.9300
C23 C24 1.438(6)
C24 C25 1.355(6)
C24 H24A 0.9300
C25 H25A 0.9300

loop_
_geom_torsion_atom_site_label_1
_geom_torsion_atom_site_label_2
_geom_torsion_atom_site_label_3
_geom_torsion_atom_site_label_4
_geom_torsion
C6 C1 C2 C3 0.9(8)
C1 C2 C3 C4 -2.1(8)
C2 C3 C4 C5 2.1(8)
C3 C4 C5 C6 -1.0(8)
C4 C5 C6 C1 -0.2(8)
C4 C5 C6 C7 -174.1(5)
C2 C1 C6 C5 0.3(8)
C2 C1 C6 C7 173.9(5)
C5 C6 C7 O 24.6(7)
C1 C6 C7 O -149.2(5)
C5 C6 C7 C8 -156.7(4)
C1 C6 C7 C8 29.5(7)
O C7 C8 C9 19.0(9)
C6 C7 C8 C9 -159.6(5)
C7 C8 C9 C10 7.8(9)
C8 C9 C10 C11 43.6(8)
C8 C9 C10 C15 -142.0(5)
C15 C10 C11 C12 4.4(8)
C9 C10 C11 C12 178.8(5)
C10 C11 C12 C13 -4.7(8)
C11 C12 C13 C14 3.6(8)
C11 C12 C13 C16 178.8(5)
C16 C13 C14 C15 -177.2(5)
C12 C13 C14 C15 -2.2(7)
C16 C13 C14 C19 4.8(7)
C12 C13 C14 C19 179.8(5)
C13 C14 C15 C25 -177.7(4)
C19 C14 C15 C25 0.1(7)
C13 C14 C15 C10 1.9(7)
C19 C14 C15 C10 179.7(4)
C11 C10 C15 C25 176.7(5)
C9 C10 C15 C25 2.2(7)
C11 C10 C15 C14 -2.8(7)
C9 C10 C15 C14 -177.3(4)
C14 C13 C16 C17 -5.4(8)
C12 C13 C16 C17 179.6(5)
C13 C16 C17 C18 3.1(8)
C16 C17 C18 C20 178.5(6)
C16 C17 C18 C19 -0.5(8)
C17 C18 C19 C23 -179.6(5)
C20 C18 C19 C23 1.3(7)
C17 C18 C19 C14 0.0(7)
C20 C18 C19 C14 -179.1(5)
C13 C14 C19 C23 177.5(4)
C15 C14 C19 C23 -0.4(7)
C13 C14 C19 C18 -2.1(7)
C15 C14 C19 C18 180.0(5)
C17 C18 C20 C21 177.1(6)
C19 C18 C20 C21 -3.9(8)
C18 C20 C21 C22 3.0(10)
C20 C21 C22 C23 0.5(9)
C18 C19 C23 C22 2.2(7)
C14 C19 C23 C22 -177.4(5)
C18 C19 C23 C24 179.0(5)
C14 C19 C23 C24 -0.7(7)
C21 C22 C23 C19 -3.2(8)
C21 C22 C23 C24 -179.9(5)
C19 C23 C24 C25 2.2(7)
C22 C23 C24 C25 179.0(5)
C23 C24 C25 C15 -2.6(8)
C14 C15 C25 C24 1.4(7)
C10 C15 C25 C24 -178.2(5)
